data_4506903
loop_
_publ_author_name
'Manos, Manolis J.'
'Moushi, Eleni E.'
'Papaefstathiou, Giannis S.'
'Tasiopoulos, Anastasios J.'

_publ_section_title
;
 New Zn2+Metal Organic Frameworks with Unique Network Topologies from the
 Combination of Trimesic Acid and Amino-Alcohols
;
_journal_issue 11
_journal_name_full 'Crystal Growth &amp; Design'
_journal_page_first 5471
_journal_paper_doi 10.1021/cg301047w
_journal_volume 12
_journal_year 2012
_chemical_formula_moiety 'C27 H9 O18 Zn3, 2(C6 H15 N), C2 H8 N'
_chemical_formula_sum 'C41 H47 N3 O18 Zn3'
_chemical_formula_weight 1065.93
_chemical_name_systematic
; 
 ? 
;
_space_group_IT_number 67
_symmetry_cell_setting orthorhombic
_symmetry_space_group_name_Hall '-C 2a 2'
_symmetry_space_group_name_H-M 'C m m a'
_atom_sites_solution_hydrogens geom
_atom_sites_solution_primary direct
_atom_sites_solution_secondary difmap
_audit_creation_method SHELXL-97
_cell_angle_alpha 90.00
_cell_angle_beta 90.00
_cell_angle_gamma 90.00
_cell_formula_units_Z 4
_cell_length_a 14.2247(5)
_cell_length_b 32.481(3)
_cell_length_c 15.5954(9)
_cell_measurement_reflns_used 7440
_cell_measurement_temperature 100(2)
_cell_measurement_theta_max 30.2340
_cell_measurement_theta_min 3.0433
_cell_volume 7205.6(8)
_computing_cell_refinement 'CrysAlis RED'
_computing_data_collection 'CrysAlis CCD'
_computing_data_reduction 'CrysAlis RED'
_computing_molecular_graphics
;
 DIAMOND (Brandenburg, 2006)
 MERCURY (Bruno et al. 2002)
;
_computing_publication_material 'WINGX (Farrugia, 1999)'
_computing_structure_refinement 'SHELXL-97 (Sheldrick, 1997)'
_computing_structure_solution 'SHELXL-97 (Sheldrick, 1997)'
_diffrn_ambient_temperature 100(2)
_diffrn_detector_area_resol_mean 10.4223
_diffrn_measured_fraction_theta_full 0.991
_diffrn_measured_fraction_theta_max 0.991
_diffrn_measurement_device_type 'SuperNova, Dual, Cu at zero, Atlas'
_diffrn_measurement_method '\w scans'
_diffrn_radiation_monochromator mirror
_diffrn_radiation_source 'SuperNova (Mo) X-ray Source'
_diffrn_radiation_type MoK\a
_diffrn_radiation_wavelength 0.71073
_diffrn_reflns_av_R_equivalents 0.0476
_diffrn_reflns_av_sigmaI/netI 0.0474
_diffrn_reflns_limit_h_max 16
_diffrn_reflns_limit_h_min -16
_diffrn_reflns_limit_k_max 38
_diffrn_reflns_limit_k_min -38
_diffrn_reflns_limit_l_max 8
_diffrn_reflns_limit_l_min -18
_diffrn_reflns_number 22335
_diffrn_reflns_theta_full 25.00
_diffrn_reflns_theta_max 25.00
_diffrn_reflns_theta_min 3.04
_exptl_absorpt_coefficient_mu 1.039
_exptl_absorpt_correction_T_max 1.00000
_exptl_absorpt_correction_T_min 0.69610
_exptl_absorpt_correction_type multi-scan
_exptl_absorpt_process_details 'Empirical absorption correction (CrysAlis RED, Oxford Diffraction)'
_exptl_crystal_colour colorless
_exptl_crystal_density_diffrn 0.983
_exptl_crystal_density_method 'not measured'
_exptl_crystal_description polyhedral
_exptl_crystal_F_000 2192
_exptl_crystal_size_max 0.1
_exptl_crystal_size_mid 0.09
_exptl_crystal_size_min 0.08
_refine_diff_density_max 1.489
_refine_diff_density_min -0.747
_refine_diff_density_rms 0.128
_refine_ls_extinction_method none
_refine_ls_goodness_of_fit_ref 1.050
_refine_ls_hydrogen_treatment constr
_refine_ls_matrix_type full
_refine_ls_number_parameters 166
_refine_ls_number_reflns 3355
_refine_ls_number_restraints 42
_refine_ls_restrained_S_all 1.049
_refine_ls_R_factor_all 0.1114
_refine_ls_R_factor_gt 0.0884
_refine_ls_shift/su_max 0.000
_refine_ls_shift/su_mean 0.000
_refine_ls_structure_factor_coef Fsqd
_refine_ls_weighting_details 'calc w=1/[\s^2^(Fo^2^)+(0.1902P)^2^+0.0000P] where P=(Fo^2^+2Fc^2^)/3'
_refine_ls_weighting_scheme calc
_refine_ls_wR_factor_gt 0.2662
_refine_ls_wR_factor_ref 0.2758
_reflns_number_gt 2090
_reflns_number_total 3355
_reflns_threshold_expression >2sigma(I)
_cod_data_source_file cg301047w_si_002.cif
_cod_data_source_block 3
_cod_depositor_comments
;
The following automatic conversions were performed:

'_symmetry_cell_setting' value 'Orthorhombic' changed to
'orthorhombic' according to
/home/saulius/struct/CIF-dictionaries/cif_core.dic dictionary named
'cif_core.dic' version 2.4.2 from 2011-04-26.

Automatic conversion script
Id: cif_fix_values 1891 2012-01-12 08:04:46Z andrius 
;
_cod_original_cell_volume 7205.7(8)
_cod_database_code 4506903

loop_
_symmetry_equiv_pos_as_xyz
'x, y, z'
'-x, -y+1/2, z'
'x, -y, -z'
'-x, y+1/2, -z'
'x+1/2, y+1/2, z'
'-x+1/2, -y+1, z'
'x+1/2, -y+1/2, -z'
'-x+1/2, y+1, -z'
'-x, -y, -z'
'x, y-1/2, -z'
'-x, y, z'
'x, -y-1/2, z'
'-x+1/2, -y+1/2, -z'
'x+1/2, y, -z'
'-x+1/2, y+1/2, z'
'x+1/2, -y, z'

loop_
_atom_site_label
_atom_site_type_symbol
_atom_site_fract_x
_atom_site_fract_y
_atom_site_fract_z
_atom_site_U_iso_or_equiv
_atom_site_adp_type
_atom_site_occupancy
_atom_site_symmetry_multiplicity
_atom_site_calc_flag
_atom_site_refinement_flags
Zn1 Zn 0.38013(6) 0.2500 0.79726(6) 0.0535(5) Uani 1 2 d S
Zn2 Zn 0.2500 0.0000 0.5000 0.0680(6) Uani 1 4 d S
O1 O 0.2482(4) 0.2500 0.8207(4) 0.0679(18) Uani 1 2 d S
O2 O 0.1796(6) 0.2500 0.6964(5) 0.225(10) Uani 1 2 d S
O3 O 0.4223(4) 0.2500 0.9162(3) 0.0709(19) Uani 1 2 d S
O4 O 0.4224(3) 0.19976(17) 0.7452(4) 0.0819(16) Uani 1 1 d .
O5 O 0.3363(5) 0.03080(19) 0.5676(5) 0.121(3) Uani 1 1 d .
O6 O 0.2491(5) 0.0822(2) 0.6158(5) 0.127(3) Uani 1 1 d .
N1 N 0.0000 0.0695(6) 0.7376(13) 0.194(5) Uani 1 2 d SDU
C1 C 0.0839(5) 0.2500 0.9068(4) 0.044(2) Uani 1 2 d S
H1 H 0.1407 0.2500 0.9364 0.053 Uiso 1 2 calc SR
C2 C 0.0843(5) 0.2500 0.8213(5) 0.052(2) Uani 1 2 d S
C3 C 0.0000 0.2500 0.7761(7) 0.063(4) Uani 1 4 d S
H3 H 0.0000 0.2500 0.7165 0.075 Uiso 1 4 calc SR
C4 C 0.5000 0.2500 1.0479(7) 0.046(3) Uani 1 4 d S
C5 C 0.1780(6) 0.2500 0.7748(6) 0.075(3) Uani 1 2 d S
C6 C 0.5000 0.2500 0.9521(8) 0.058(3) Uani 1 4 d S
C7 C 0.5000 0.0673(3) 0.6083(7) 0.074(3) Uani 1 2 d S
H7 H 0.5000 0.0417 0.5815 0.089 Uiso 1 2 calc SR
C8 C 0.4136(5) 0.0865(2) 0.6283(5) 0.077(2) Uani 1 1 d .
C9 C 0.4161(5) 0.1234(2) 0.6693(5) 0.0684(19) Uani 1 1 d .
H9 H 0.3600 0.1364 0.6837 0.082 Uiso 1 1 calc R
C10 C 0.5000 0.1420(3) 0.6900(5) 0.060(2) Uani 1 2 d S
C11 C 0.5000 0.1832(3) 0.7297(6) 0.063(3) Uani 1 2 d S
C12 C 0.3242(6) 0.0654(3) 0.6023(7) 0.091(3) Uani 1 1 d .
C13 C 0.0763(12) 0.0427(5) 0.7100(11) 0.213(6) Uani 1 1 d DU
H13A H 0.0701 0.0163 0.7374 0.320 Uiso 1 1 calc R
H13B H 0.1355 0.0548 0.7254 0.320 Uiso 1 1 calc R
H13C H 0.0735 0.0392 0.6489 0.320 Uiso 1 1 calc R
C14 C 0.0000 0.1065(7) 0.6065(12) 0.205(5) Uani 1 2 d SDU
H14A H 0.0570 0.0932 0.5886 0.308 Uiso 0.50 1 calc PR
H14B H -0.0040 0.1332 0.5804 0.308 Uiso 0.50 1 calc PR
H14C H -0.0530 0.0902 0.5893 0.308 Uiso 0.50 1 calc PR
C15 C 0.0000 0.1111(6) 0.7025(12) 0.198(5) Uani 1 2 d SDU
C16 C 0.0900(9) 0.1318(5) 0.7299(10) 0.192(5) Uani 1 1 d DU
H16A H 0.0915 0.1339 0.7913 0.288 Uiso 1 1 calc R
H16B H 0.0931 0.1588 0.7051 0.288 Uiso 1 1 calc R
H16C H 0.1427 0.1158 0.7106 0.288 Uiso 1 1 calc R

loop_
_atom_site_aniso_label
_atom_site_aniso_U_11
_atom_site_aniso_U_22
_atom_site_aniso_U_33
_atom_site_aniso_U_23
_atom_site_aniso_U_13
_atom_site_aniso_U_12
Zn1 0.0106(5) 0.1077(10) 0.0422(6) 0.000 0.0002(3) 0.000
Zn2 0.0160(7) 0.0738(11) 0.1142(14) 0.000 0.000 0.000
O1 0.012(3) 0.116(5) 0.076(4) 0.000 0.003(3) 0.000
O2 0.032(5) 0.58(3) 0.061(6) 0.000 0.018(4) 0.000
O3 0.032(3) 0.142(6) 0.038(3) 0.000 -0.003(3) 0.000
O4 0.030(2) 0.113(4) 0.103(4) -0.039(3) 0.014(3) 0.001(3)
O5 0.099(5) 0.075(4) 0.188(7) -0.015(4) -0.071(5) 0.004(3)
O6 0.060(4) 0.126(6) 0.194(7) -0.043(5) 0.003(5) -0.023(4)
N1 0.191(6) 0.195(6) 0.197(6) -0.003(4) 0.000 0.000
C1 0.012(3) 0.088(6) 0.034(4) 0.000 -0.005(3) 0.000
C2 0.011(4) 0.094(7) 0.050(4) 0.000 0.004(3) 0.000
C3 0.019(6) 0.132(12) 0.037(6) 0.000 0.000 0.000
C4 0.024(5) 0.077(8) 0.037(5) 0.000 0.000 0.000
C5 0.021(5) 0.148(10) 0.055(6) 0.000 0.006(4) 0.000
C6 0.029(6) 0.098(10) 0.047(6) 0.000 0.000 0.000
C7 0.090(8) 0.066(6) 0.066(6) -0.001(5) 0.000 0.000
C8 0.064(5) 0.079(5) 0.088(5) -0.002(4) -0.002(4) 0.002(4)
C9 0.047(4) 0.081(5) 0.077(4) -0.008(4) 0.004(4) -0.003(4)
C10 0.044(5) 0.080(7) 0.055(5) -0.006(5) 0.000 0.000
C11 0.039(5) 0.097(8) 0.053(5) 0.002(5) 0.000 0.000
C12 0.074(6) 0.064(6) 0.136(7) -0.002(5) -0.018(6) -0.009(4)
C13 0.209(7) 0.209(6) 0.221(7) -0.004(5) 0.016(5) 0.009(5)
C14 0.206(7) 0.211(7) 0.198(5) -0.001(4) 0.000 0.000
C15 0.197(6) 0.199(6) 0.197(6) -0.002(4) 0.000 0.000
C16 0.191(6) 0.190(6) 0.194(6) -0.007(5) 0.008(4) 0.002(4)

loop_
_atom_type_symbol
_atom_type_description
_atom_type_scat_dispersion_real
_atom_type_scat_dispersion_imag
_atom_type_scat_source
C C 0.0033 0.0016 'International Tables Vol C Tables 4.2.6.8 and 6.1.1.4'
H H 0.0000 0.0000 'International Tables Vol C Tables 4.2.6.8 and 6.1.1.4'
N N 0.0061 0.0033 'International Tables Vol C Tables 4.2.6.8 and 6.1.1.4'
O O 0.0106 0.0060 'International Tables Vol C Tables 4.2.6.8 and 6.1.1.4'
Zn Zn 0.2839 1.4301 'International Tables Vol C Tables 4.2.6.8 and 6.1.1.4'

loop_
_geom_angle_atom_site_label_1
_geom_angle_atom_site_label_2
_geom_angle_atom_site_label_3
_geom_angle
_geom_angle_site_symmetry_1
_geom_angle_site_symmetry_3
O1 Zn1 O4 112.86(16) . .
O1 Zn1 O4 112.86(16) . 12_565
O4 Zn1 O4 116.5(3) . 12_565
O1 Zn1 O3 96.9(3) . .
O4 Zn1 O3 107.81(19) . .
O4 Zn1 O3 107.81(19) 12_565 .
O5 Zn2 O5 99.6(5) 8_546 6_545
O5 Zn2 O5 112.7(5) 8_546 3_556
O5 Zn2 O5 116.6(4) 6_545 3_556
O5 Zn2 O5 116.6(4) 8_546 .
O5 Zn2 O5 112.7(5) 6_545 .
O5 Zn2 O5 99.6(5) 3_556 .
C5 O1 Zn1 133.3(6) . .
C6 O3 Zn1 134.7(6) . .
C11 O4 Zn1 136.4(6) . .
C12 O5 Zn2 128.3(6) . .
C13 N1 C13 96.3(19) 11 .
C13 N1 C15 116.3(13) 11 .
C13 N1 C15 116.3(13) . .
C2 C1 C4 120.9(7) . 13_557
C2 C1 H1 119.6 . .
C4 C1 H1 119.6 13_557 .
C1 C2 C3 120.2(7) . .
C1 C2 C5 118.8(7) . .
C3 C2 C5 121.0(8) . .
C2 C3 C2 119.2(10) . 2
C2 C3 H3 120.4 . .
C2 C3 H3 120.4 2 .
C1 C4 C1 118.7(9) 14_557 13_557
C1 C4 C6 120.6(4) 14_557 .
C1 C4 C6 120.6(4) 13_557 .
O2 C5 O1 124.5(9) . .
O2 C5 C2 119.7(9) . .
O1 C5 C2 115.8(8) . .
O3 C6 O3 126.3(11) 2_655 .
O3 C6 C4 116.8(5) 2_655 .
O3 C6 C4 116.8(5) . .
C8 C7 C8 120.8(10) 11_655 .
C8 C7 H7 119.6 11_655 .
C8 C7 H7 119.6 . .
C9 C8 C7 118.0(8) . .
C9 C8 C12 123.5(7) . .
C7 C8 C12 118.5(8) . .
C8 C9 C10 121.3(7) . .
C8 C9 H9 119.3 . .
C10 C9 H9 119.3 . .
C9 C10 C9 120.4(9) . 11_655
C9 C10 C11 119.8(5) . .
C9 C10 C11 119.8(5) 11_655 .
O4 C11 O4 123.8(10) 11_655 .
O4 C11 C10 118.1(5) 11_655 .
O4 C11 C10 118.1(5) . .
O6 C12 O5 126.4(8) . .
O6 C12 C8 119.6(8) . .
O5 C12 C8 114.0(8) . .
N1 C13 H13A 109.5 . .
N1 C13 H13B 109.5 . .
H13A C13 H13B 109.5 . .
N1 C13 H13C 109.5 . .
H13A C13 H13C 109.5 . .
H13B C13 H13C 109.5 . .
C15 C14 H14A 109.5 . .
C15 C14 H14B 109.5 . .
H14A C14 H14B 109.5 . .
C15 C14 H14C 109.5 . .
H14A C14 H14C 109.5 . .
H14B C14 H14C 109.5 . .
N1 C15 C14 106.4(18) . .
N1 C15 C16 107.9(12) . .
C14 C15 C16 109.0(12) . .
N1 C15 C16 107.9(12) . 11
C14 C15 C16 109.0(12) . 11
C16 C15 C16 116.2(18) . 11
C15 C16 H16A 109.5 . .
C15 C16 H16B 109.5 . .
H16A C16 H16B 109.5 . .
C15 C16 H16C 109.5 . .
H16A C16 H16C 109.5 . .
H16B C16 H16C 109.5 . .

loop_
_geom_bond_atom_site_label_1
_geom_bond_atom_site_label_2
_geom_bond_distance
_geom_bond_site_symmetry_2
Zn1 O1 1.911(6) .
Zn1 O4 1.919(5) .
Zn1 O4 1.919(5) 12_565
Zn1 O3 1.949(5) .
Zn2 O5 1.902(6) 8_546
Zn2 O5 1.902(6) 6_545
Zn2 O5 1.902(6) 3_556
Zn2 O5 1.902(6) .
O1 C5 1.230(11) .
O2 C5 1.222(11) .
O3 C6 1.239(8) .
O4 C11 1.252(6) .
O5 C12 1.260(10) .
O6 C12 1.216(10) .
N1 C13 1.457(5) 11
N1 C13 1.457(5) .
N1 C15 1.456(5) .
C1 C2 1.334(11) .
C1 C4 1.387(8) 13_557
C1 H1 0.9300 .
C2 C3 1.391(9) .
C2 C5 1.516(11) .
C3 C2 1.391(9) 2
C3 H3 0.9300 .
C4 C1 1.387(8) 14_557
C4 C1 1.387(8) 13_557
C4 C6 1.495(16) .
C6 O3 1.239(8) 2_655
C7 C8 1.414(9) 11_655
C7 C8 1.414(9) .
C7 H7 0.9300 .
C8 C9 1.360(10) .
C8 C12 1.500(11) .
C9 C10 1.375(8) .
C9 H9 0.9300 .
C10 C9 1.375(8) 11_655
C10 C11 1.476(14) .
C11 O4 1.251(6) 11_655
C13 H13A 0.9600 .
C13 H13B 0.9600 .
C13 H13C 0.9600 .
C14 C15 1.505(5) .
C14 H14A 0.9600 .
C14 H14B 0.9600 .
C14 H14C 0.9600 .
C15 C16 1.508(5) .
C15 C16 1.508(5) 11
C16 H16A 0.9600 .
C16 H16B 0.9600 .
C16 H16C 0.9600 .

loop_
_platon_squeeze_void_nr
_platon_squeeze_void_average_x
_platon_squeeze_void_average_y
_platon_squeeze_void_average_z
_platon_squeeze_void_volume
_platon_squeeze_void_count_electrons
_platon_squeeze_void_content
1 -0.022 0.000 0.000 1283 168 ' '
2 -0.022 0.250 0.500 474 68 ' '
3 -0.021 0.500 0.000 1283 168 ' '
4 -0.022 0.750 0.500 474 68 ' '
